data_7235176
loop_
_publ_author_name
'Sheng Zhang'
'Haipeng Wu'
'Lin Sun'
'Hongshan Ke'
'Sanping Chen'
'Bing Yin'
'Qing Wei'
'Desuo Yang'
'Shengli Gao'

_publ_section_title
;
 Ligand field fine-tuning on the modulation of the magnetic properties and
 relaxation dynamics of dysprosium(iii) single-ion magnets (SIMs):
 synthesis, structure, magnetism and ab initio calculations
;
_journal_name_full 'Journal of Materials Chemistry C'
_journal_page_first 1369
_journal_page_last 1382
_journal_paper_doi 10.1039/C6TC05188J
_journal_volume 5
_journal_year 2017
_chemical_formula_sum 'C45 H36 Dy F9 N2 O7'
_chemical_formula_weight 1050.26
_space_group_IT_number 2
_space_group_name_Hall '-P 1'
_space_group_name_H-M_alt 'P -1'
_symmetry_cell_setting triclinic
_symmetry_space_group_name_H-M 'P -1'
_atom_sites_solution_hydrogens geom
_atom_sites_solution_primary direct
_atom_sites_solution_secondary difmap
_cell_angle_alpha 80.054(2)
_cell_angle_beta 86.565(2)
_cell_angle_gamma 84.476(2)
_cell_formula_units_Z 2
_cell_length_a 10.8160(11)
_cell_length_b 10.9937(11)
_cell_length_c 18.5997(18)
_cell_measurement_reflns_used 3524
_cell_measurement_temperature 293(2)
_cell_measurement_theta_max 25.10
_cell_measurement_theta_min 1.96
_cell_volume 2166.2(4)
_computing_structure_refinement 'SHELXL-97 (Sheldrick, 1997)'
_computing_structure_solution 'SHELXS-97 (Sheldrick, 1990)'
_diffrn_ambient_temperature 293(2)
_diffrn_measured_fraction_theta_full 0.987
_diffrn_measured_fraction_theta_max 0.987
_diffrn_measurement_device_type 'Bruker APEX SMART II'
_diffrn_measurement_method \w
_diffrn_radiation_monochromator graphite
_diffrn_radiation_source 'fine-focus sealed tube'
_diffrn_radiation_type MoK\a
_diffrn_radiation_wavelength 0.71073
_diffrn_reflns_av_R_equivalents 0.0176
_diffrn_reflns_av_sigmaI/netI 0.0398
_diffrn_reflns_limit_h_max 12
_diffrn_reflns_limit_h_min -12
_diffrn_reflns_limit_k_max 12
_diffrn_reflns_limit_k_min -13
_diffrn_reflns_limit_l_max 14
_diffrn_reflns_limit_l_min -22
_diffrn_reflns_number 10866
_diffrn_reflns_theta_full 25.15
_diffrn_reflns_theta_max 25.15
_diffrn_reflns_theta_min 1.89
_exptl_absorpt_coefficient_mu 1.816
_exptl_absorpt_correction_T_max 0.9019
_exptl_absorpt_correction_T_min 0.7973
_exptl_absorpt_correction_type multi-scan
_exptl_absorpt_process_details SADABS
_exptl_crystal_colour pink
_exptl_crystal_density_diffrn 1.610
_exptl_crystal_density_method 'not measured'
_exptl_crystal_description block
_exptl_crystal_F_000 1046
_exptl_crystal_size_max 0.27
_exptl_crystal_size_mid 0.19
_exptl_crystal_size_min 0.12
_refine_diff_density_max 1.047
_refine_diff_density_min -0.708
_refine_diff_density_rms 0.107
_refine_ls_extinction_method none
_refine_ls_goodness_of_fit_ref 1.082
_refine_ls_hydrogen_treatment mixed
_refine_ls_matrix_type full
_refine_ls_number_parameters 580
_refine_ls_number_reflns 7655
_refine_ls_number_restraints 0
_refine_ls_restrained_S_all 1.082
_refine_ls_R_factor_all 0.0400
_refine_ls_R_factor_gt 0.0359
_refine_ls_shift/su_max 0.001
_refine_ls_shift/su_mean 0.000
_refine_ls_structure_factor_coef Fsqd
_refine_ls_weighting_details 'calc w=1/[\s^2^(Fo^2^)+(0.0800P)^2^+0.0000P] where P=(Fo^2^+2Fc^2^)/3'
_refine_ls_weighting_scheme calc
_refine_ls_wR_factor_gt 0.1052
_refine_ls_wR_factor_ref 0.1150
_reflns_number_gt 6965
_reflns_number_total 7655
_reflns_threshold_expression >2sigma(I)
_cod_data_source_file J-Mater-Chem-C-2017-5-1369.cif
_cod_data_source_block xb8528_0m
_cod_original_sg_symbol_H-M p-1
_cod_database_code 7235176

loop_
_symmetry_equiv_pos_as_xyz
'x, y, z'
'-x, -y, -z'

loop_
_atom_site_label
_atom_site_type_symbol
_atom_site_fract_x
_atom_site_fract_y
_atom_site_fract_z
_atom_site_U_iso_or_equiv
_atom_site_adp_type
_atom_site_occupancy
_atom_site_symmetry_multiplicity
_atom_site_calc_flag
_atom_site_refinement_flags
_atom_site_disorder_assembly
_atom_site_disorder_group
Dy1 Dy 0.669885(16) 0.617676(16) 0.260305(10) 0.03391(10) Uani 1 1 d . . .
F2 F 0.3100(3) 0.3917(4) 0.2794(2) 0.0859(12) Uani 1 1 d . . .
F1 F 0.3875(3) 0.2067(4) 0.3097(4) 0.128(2) Uani 1 1 d . . .
F3 F 0.3369(4) 0.3203(5) 0.3892(2) 0.1067(15) Uani 1 1 d . . .
F7 F 1.0508(4) 0.6113(5) 0.0720(3) 0.133(2) Uani 1 1 d . . .
F8 F 1.0783(4) 0.5106(6) 0.1758(3) 0.1220(19) Uani 1 1 d . . .
F9 F 1.0518(4) 0.4211(5) 0.0910(4) 0.133(2) Uani 1 1 d . . .
F4 F 0.5164(5) 0.9626(4) 0.3809(3) 0.1093(16) Uani 1 1 d . . .
F5 F 0.4410(4) 0.8265(4) 0.4560(3) 0.1216(19) Uani 1 1 d . . .
F6 F 0.5943(4) 0.9150(5) 0.4815(3) 0.1183(19) Uani 1 1 d . . .
O2 O 0.5169(3) 0.4851(3) 0.30617(18) 0.0469(8) Uani 1 1 d . . .
O1 O 0.7683(3) 0.4202(3) 0.29148(18) 0.0444(7) Uani 1 1 d . . .
O6 O 0.5850(3) 0.7189(3) 0.35341(17) 0.0424(7) Uani 1 1 d . . .
O5 O 0.8315(3) 0.6383(3) 0.33154(17) 0.0420(7) Uani 1 1 d . . .
N1 N 0.4838(4) 0.7608(4) 0.2114(2) 0.0433(9) Uani 1 1 d . . .
N2 N 0.7074(4) 0.8446(3) 0.2150(2) 0.0433(9) Uani 1 1 d . . .
C2 C 0.6345(4) 0.7705(4) 0.3986(2) 0.0371(10) Uani 1 1 d . . .
C27 C 0.6687(4) 0.4722(4) 0.1175(2) 0.0402(10) Uani 1 1 d . . .
O4 O 0.8430(3) 0.6134(3) 0.17704(18) 0.0471(8) Uani 1 1 d . . .
C15 C 0.7414(4) 0.3130(4) 0.3148(3) 0.0389(10) Uani 1 1 d . . .
C40 C 0.6121(5) 0.9310(4) 0.2004(3) 0.0437(11) Uani 1 1 d . . .
C21 C 1.0659(5) 0.1588(5) 0.3207(4) 0.0668(16) Uani 1 1 d . . .
H21 H 1.1433 0.1764 0.2990 0.080 Uiso 1 1 calc R . .
C32 C 0.4374(5) 0.2557(5) 0.0182(3) 0.0551(13) Uani 1 1 d . . .
O3 O 0.6125(3) 0.5395(3) 0.15946(18) 0.0450(8) Uani 1 1 d . . .
C13 C 0.5172(4) 0.3678(4) 0.3154(3) 0.0438(11) Uani 1 1 d . . .
C5 C 0.9757(4) 0.6599(4) 0.4170(2) 0.0391(10) Uani 1 1 d . . .
C22 C 0.9655(5) 0.2428(5) 0.3035(3) 0.0537(13) Uani 1 1 d . . .
H22 H 0.9762 0.3170 0.2721 0.064 Uiso 1 1 calc R . .
C38 C 0.8458(6) 1.0038(5) 0.2040(3) 0.0643(15) Uani 1 1 d . . .
H38 H 0.9261 1.0256 0.2068 0.077 Uiso 1 1 calc R . .
C24 C 0.8751(5) 0.5343(5) 0.1366(3) 0.0450(11) Uani 1 1 d . . .
C4 C 0.8481(4) 0.6818(4) 0.3871(2) 0.0381(9) Uani 1 1 d . . .
C16 C 0.8489(4) 0.2175(4) 0.3324(3) 0.0390(10) Uani 1 1 d . . .
C26 C 0.7996(5) 0.4647(5) 0.1073(3) 0.0480(11) Uani 1 1 d . . .
H26 H 0.8369 0.4086 0.0788 0.058 Uiso 1 1 calc R . .
C29 C 0.5919(4) 0.3969(4) 0.0809(2) 0.0416(10) Uani 1 1 d . . .
C30 C 0.6373(5) 0.3330(5) 0.0254(3) 0.0526(12) Uani 1 1 d . . .
H30 H 0.7199 0.3366 0.0087 0.063 Uiso 1 1 calc R . .
C41 C 0.4870(5) 0.8843(5) 0.1982(3) 0.0475(11) Uani 1 1 d . . .
C42 C 0.3803(6) 0.9639(6) 0.1838(4) 0.0743(18) Uani 1 1 d . . .
H42 H 0.3841 1.0494 0.1748 0.089 Uiso 1 1 calc R . .
C35 C 0.4682(5) 0.3879(5) 0.1033(3) 0.0573(13) Uani 1 1 d . . .
H35 H 0.4353 0.4308 0.1400 0.069 Uiso 1 1 calc R . .
C7 C 1.1145(5) 0.6306(5) 0.5155(3) 0.0502(12) Uani 1 1 d . . .
H7 H 1.1269 0.6293 0.5647 0.060 Uiso 1 1 calc R . .
C11 C 1.0738(5) 0.6281(5) 0.3710(3) 0.0503(12) Uani 1 1 d . . .
H11 H 1.0602 0.6242 0.3226 0.060 Uiso 1 1 calc R . .
C33 C 0.3541(7) 0.1791(7) -0.0162(4) 0.083(2) Uani 1 1 d . . .
H33A H 0.3249 0.2261 -0.0613 0.124 Uiso 1 1 calc R . .
H33B H 0.2844 0.1589 0.0167 0.124 Uiso 1 1 calc R . .
H33C H 0.4007 0.1042 -0.0255 0.124 Uiso 1 1 calc R . .
C9 C 1.3422(5) 0.5618(6) 0.4977(4) 0.0723(18) Uani 1 1 d . . .
H9A H 1.3599 0.6113 0.5330 0.109 Uiso 1 1 calc R . .
H9B H 1.4017 0.5730 0.4572 0.109 Uiso 1 1 calc R . .
H9C H 1.3470 0.4761 0.5200 0.109 Uiso 1 1 calc R . .
C3 C 0.7537(4) 0.7538(4) 0.4214(3) 0.0416(10) Uani 1 1 d . . .
H3 H 0.7734 0.7904 0.4603 0.050 Uiso 1 1 calc R . .
C23 C 1.0135(5) 0.5211(5) 0.1190(3) 0.0569(13) Uani 1 1 d . . .
C14 C 0.6172(4) 0.2801(4) 0.3220(3) 0.0467(11) Uani 1 1 d . . .
H14 H 0.6029 0.1967 0.3313 0.056 Uiso 1 1 calc R . .
C12 C 0.3893(5) 0.3209(5) 0.3248(3) 0.0569(13) Uani 1 1 d . . .
C44 C 0.2625(5) 0.7879(6) 0.1965(3) 0.0670(16) Uani 1 1 d . . .
H44 H 0.1873 0.7534 0.1964 0.080 Uiso 1 1 calc R . .
C43 C 0.2692(6) 0.9133(7) 0.1832(4) 0.088(2) Uani 1 1 d . . .
H43 H 0.1971 0.9655 0.1736 0.106 Uiso 1 1 calc R . .
C39 C 0.8203(5) 0.8818(5) 0.2165(3) 0.0568(13) Uani 1 1 d . . .
H39 H 0.8861 0.8215 0.2266 0.068 Uiso 1 1 calc R . .
C10 C 1.1932(5) 0.6019(5) 0.3969(3) 0.0519(12) Uani 1 1 d . . .
H10 H 1.2598 0.5849 0.3650 0.062 Uiso 1 1 calc R . .
C34 C 0.3934(5) 0.3199(6) 0.0743(3) 0.0606(14) Uani 1 1 d . . .
H34 H 0.3113 0.3156 0.0920 0.073 Uiso 1 1 calc R . .
C31 C 0.5601(6) 0.2633(6) -0.0054(3) 0.0639(15) Uani 1 1 d . . .
H31 H 0.5921 0.2211 -0.0426 0.077 Uiso 1 1 calc R . .
C17 C 0.8363(5) 0.1063(5) 0.3799(3) 0.0553(13) Uani 1 1 d . . .
H17 H 0.7585 0.0867 0.4002 0.066 Uiso 1 1 calc R . .
C18 C 0.9404(5) 0.0254(5) 0.3966(4) 0.0633(15) Uani 1 1 d . . .
H18 H 0.9309 -0.0489 0.4281 0.076 Uiso 1 1 calc R . .
C6 C 0.9961(5) 0.6625(5) 0.4900(3) 0.0478(11) Uani 1 1 d . . .
H6 H 0.9309 0.6854 0.5212 0.057 Uiso 1 1 calc R . .
C36 C 0.6299(6) 1.0566(5) 0.1836(3) 0.0614(14) Uani 1 1 d . . .
H36 H 0.5640 1.1154 0.1702 0.074 Uiso 1 1 calc R . .
C1 C 0.5450(5) 0.8657(5) 0.4303(3) 0.0526(13) Uani 1 1 d . . .
C8 C 1.2135(5) 0.6012(5) 0.4710(3) 0.0521(12) Uani 1 1 d . . .
C19 C 1.0570(5) 0.0503(5) 0.3685(3) 0.0580(14) Uani 1 1 d . . .
C20 C 1.1704(6) -0.0387(6) 0.3889(5) 0.093(2) Uani 1 1 d . . .
H20A H 1.2216 -0.0030 0.4188 0.140 Uiso 1 1 calc R . .
H20B H 1.2171 -0.0540 0.3454 0.140 Uiso 1 1 calc R . .
H20C H 1.1443 -0.1154 0.4156 0.140 Uiso 1 1 calc R . .
C37 C 0.7496(6) 1.0920(5) 0.1875(3) 0.0655(16) Uani 1 1 d . . .
H37 H 0.7637 1.1755 0.1788 0.079 Uiso 1 1 calc R . .
C45 C 0.3726(5) 0.7146(5) 0.2099(3) 0.0556(13) Uani 1 1 d . . .
H45 H 0.3701 0.6289 0.2184 0.067 Uiso 1 1 calc R . .
O7 O 0.9986(11) 0.1186(9) 0.0148(6) 0.202(4) Uani 1 1 d . . .
C47 C 1.0634(8) 0.0186(7) 0.0586(4) 0.0680(19) Uani 1 1 d . . .
H47A H 1.1342 0.0479 0.0780 0.082 Uiso 1 1 calc R . .
H47B H 1.0092 -0.0135 0.0996 0.082 Uiso 1 1 calc R . .
C46 C 0.9007(11) 0.0641(18) -0.0252(9) 0.215(9) Uani 1 1 d . . .
H46A H 0.8373 0.0337 0.0108 0.258 Uiso 1 1 calc R . .
H46B H 0.8607 0.1313 -0.0591 0.258 Uiso 1 1 calc R . .

loop_
_atom_site_aniso_label
_atom_site_aniso_U_11
_atom_site_aniso_U_22
_atom_site_aniso_U_33
_atom_site_aniso_U_23
_atom_site_aniso_U_13
_atom_site_aniso_U_12
Dy1 0.03376(14) 0.02982(13) 0.03922(14) -0.00888(9) -0.00766(9) 0.00105(8)
F2 0.0450(18) 0.086(3) 0.122(3) 0.007(2) -0.0241(19) -0.0105(17)
F1 0.047(2) 0.062(2) 0.287(7) -0.059(3) -0.005(3) -0.0133(18)
F3 0.066(2) 0.152(4) 0.095(3) 0.005(3) 0.021(2) -0.030(3)
F7 0.072(3) 0.131(4) 0.168(5) 0.042(4) 0.045(3) -0.013(3)
F8 0.048(2) 0.225(6) 0.098(3) -0.040(3) -0.011(2) -0.006(3)
F9 0.053(2) 0.144(4) 0.231(6) -0.124(4) 0.009(3) 0.000(3)
F4 0.134(4) 0.057(2) 0.118(3) 0.001(2) 0.018(3) 0.044(2)
F5 0.082(3) 0.077(3) 0.207(5) -0.055(3) 0.078(3) -0.015(2)
F6 0.092(3) 0.140(4) 0.146(4) -0.112(4) -0.030(3) 0.047(3)
O2 0.0396(17) 0.0388(18) 0.061(2) -0.0078(15) -0.0014(15) 0.0000(14)
O1 0.0393(17) 0.0322(16) 0.061(2) -0.0048(14) -0.0079(15) -0.0023(13)
O6 0.0365(16) 0.0469(18) 0.0449(17) -0.0126(14) -0.0062(13) 0.0030(13)
O5 0.0353(16) 0.0482(18) 0.0446(17) -0.0175(14) -0.0061(13) 0.0060(14)
N1 0.042(2) 0.044(2) 0.045(2) -0.0108(17) -0.0114(17) 0.0015(17)
N2 0.050(2) 0.036(2) 0.045(2) -0.0091(16) -0.0047(17) -0.0033(17)
C2 0.043(2) 0.028(2) 0.041(2) -0.0093(18) -0.0006(19) -0.0013(18)
C27 0.043(2) 0.039(2) 0.037(2) -0.0055(19) -0.0052(19) 0.0032(19)
O4 0.0510(19) 0.0465(19) 0.0500(19) -0.0211(15) -0.0007(15) -0.0132(15)
C15 0.037(2) 0.036(2) 0.047(2) -0.0139(19) -0.0057(19) -0.0019(18)
C40 0.055(3) 0.038(2) 0.039(2) -0.0106(19) -0.010(2) 0.006(2)
C21 0.038(3) 0.052(3) 0.107(5) -0.002(3) -0.003(3) -0.003(2)
C32 0.072(4) 0.054(3) 0.045(3) -0.012(2) -0.015(2) -0.021(3)
O3 0.0411(17) 0.0492(19) 0.0492(18) -0.0222(15) -0.0112(14) 0.0034(14)
C13 0.041(3) 0.039(3) 0.053(3) -0.010(2) -0.002(2) -0.005(2)
C5 0.040(2) 0.036(2) 0.043(2) -0.0088(18) -0.0101(19) -0.0011(18)
C22 0.041(3) 0.040(3) 0.076(4) 0.001(2) -0.008(2) -0.003(2)
C38 0.075(4) 0.051(3) 0.070(4) -0.008(3) -0.013(3) -0.022(3)
C24 0.049(3) 0.043(3) 0.041(2) -0.001(2) 0.002(2) -0.005(2)
C4 0.043(2) 0.031(2) 0.041(2) -0.0082(18) -0.0095(19) -0.0022(18)
C16 0.039(2) 0.030(2) 0.049(3) -0.0111(18) -0.0082(19) -0.0017(18)
C26 0.045(3) 0.052(3) 0.053(3) -0.025(2) 0.005(2) -0.006(2)
C29 0.045(3) 0.042(2) 0.037(2) -0.0083(19) -0.0064(19) 0.004(2)
C30 0.048(3) 0.069(3) 0.050(3) -0.030(3) 0.001(2) -0.013(2)
C41 0.050(3) 0.047(3) 0.042(2) -0.007(2) -0.009(2) 0.015(2)
C42 0.064(4) 0.057(4) 0.096(5) -0.004(3) -0.021(3) 0.015(3)
C35 0.053(3) 0.065(3) 0.059(3) -0.027(3) -0.002(2) -0.002(3)
C7 0.058(3) 0.050(3) 0.048(3) -0.014(2) -0.022(2) -0.006(2)
C11 0.045(3) 0.056(3) 0.045(3) -0.003(2) -0.004(2) 0.008(2)
C33 0.098(5) 0.094(5) 0.072(4) -0.032(4) -0.021(4) -0.040(4)
C9 0.050(3) 0.069(4) 0.095(5) 0.006(3) -0.030(3) -0.010(3)
C3 0.043(2) 0.040(2) 0.044(2) -0.016(2) -0.0022(19) 0.0015(19)
C23 0.044(3) 0.063(3) 0.066(3) -0.019(3) 0.004(3) -0.007(2)
C14 0.038(2) 0.031(2) 0.072(3) -0.010(2) -0.004(2) 0.0003(19)
C12 0.040(3) 0.050(3) 0.082(4) -0.012(3) -0.001(3) -0.008(2)
C44 0.047(3) 0.085(5) 0.067(4) -0.007(3) -0.014(3) 0.001(3)
C43 0.061(4) 0.088(5) 0.103(5) 0.007(4) -0.022(4) 0.025(4)
C39 0.051(3) 0.048(3) 0.070(3) -0.007(2) -0.001(2) -0.006(2)
C10 0.042(3) 0.055(3) 0.058(3) -0.007(2) -0.008(2) 0.001(2)
C34 0.049(3) 0.073(4) 0.064(3) -0.018(3) -0.002(3) -0.015(3)
C31 0.077(4) 0.074(4) 0.049(3) -0.029(3) -0.003(3) -0.015(3)
C17 0.041(3) 0.044(3) 0.079(4) 0.000(3) -0.008(2) -0.006(2)
C18 0.057(3) 0.039(3) 0.089(4) 0.008(3) -0.018(3) -0.003(2)
C6 0.044(3) 0.051(3) 0.050(3) -0.014(2) -0.007(2) 0.002(2)
C36 0.080(4) 0.039(3) 0.065(3) -0.008(2) -0.013(3) 0.006(3)
C1 0.045(3) 0.050(3) 0.062(3) -0.014(3) 0.005(2) 0.006(2)
C8 0.044(3) 0.042(3) 0.069(3) -0.001(2) -0.020(2) -0.007(2)
C19 0.043(3) 0.043(3) 0.088(4) -0.012(3) -0.017(3) 0.006(2)
C20 0.058(4) 0.058(4) 0.154(7) 0.002(4) -0.022(4) 0.019(3)
C37 0.094(5) 0.037(3) 0.067(4) -0.003(2) -0.017(3) -0.020(3)
C45 0.042(3) 0.058(3) 0.063(3) -0.002(3) -0.016(2) 0.006(2)
O7 0.220(10) 0.133(7) 0.264(11) -0.052(7) -0.116(9) 0.021(7)
C47 0.081(5) 0.071(4) 0.056(4) -0.025(3) -0.026(3) 0.017(3)
C46 0.089(8) 0.31(2) 0.201(16) 0.102(15) -0.072(10) -0.024(12)

loop_
_atom_type_symbol
_atom_type_description
_atom_type_scat_dispersion_real
_atom_type_scat_dispersion_imag
_atom_type_scat_source
C C 0.0033 0.0016 'International Tables Vol C Tables 4.2.6.8 and 6.1.1.4'
H H 0.0000 0.0000 'International Tables Vol C Tables 4.2.6.8 and 6.1.1.4'
Dy Dy -0.1892 4.4098 'International Tables Vol C Tables 4.2.6.8 and 6.1.1.4'
F F 0.0171 0.0103 'International Tables Vol C Tables 4.2.6.8 and 6.1.1.4'
N N 0.0061 0.0033 'International Tables Vol C Tables 4.2.6.8 and 6.1.1.4'
O O 0.0106 0.0060 'International Tables Vol C Tables 4.2.6.8 and 6.1.1.4'

loop_
_geom_angle_atom_site_label_1
_geom_angle_atom_site_label_2
_geom_angle_atom_site_label_3
_geom_angle
_geom_angle_site_symmetry_1
_geom_angle_site_symmetry_3
O5 Dy1 O6 73.26(10) . .
O5 Dy1 O1 74.08(11) . .
O6 Dy1 O1 118.28(11) . .
O5 Dy1 O3 145.59(11) . .
O6 Dy1 O3 141.11(11) . .
O1 Dy1 O3 83.26(11) . .
O5 Dy1 O2 120.27(11) . .
O6 Dy1 O2 81.12(11) . .
O1 Dy1 O2 72.54(11) . .
O3 Dy1 O2 75.07(12) . .
O5 Dy1 O4 77.71(11) . .
O6 Dy1 O4 141.62(11) . .
O1 Dy1 O4 75.78(11) . .
O3 Dy1 O4 71.75(11) . .
O2 Dy1 O4 136.13(11) . .
O5 Dy1 N1 134.04(11) . .
O6 Dy1 N1 72.13(11) . .
O1 Dy1 N1 150.50(12) . .
O3 Dy1 N1 74.74(12) . .
O2 Dy1 N1 82.83(12) . .
O4 Dy1 N1 114.31(12) . .
O5 Dy1 N2 79.56(12) . .
O6 Dy1 N2 75.90(12) . .
O1 Dy1 N2 143.73(12) . .
O3 Dy1 N2 106.53(12) . .
O2 Dy1 N2 143.50(12) . .
O4 Dy1 N2 74.59(12) . .
N1 Dy1 N2 63.38(13) . .
C13 O2 Dy1 131.7(3) . .
C15 O1 Dy1 139.2(3) . .
C2 O6 Dy1 131.7(3) . .
C4 O5 Dy1 138.6(3) . .
C41 N1 C45 118.0(4) . .
C41 N1 Dy1 121.4(3) . .
C45 N1 Dy1 119.7(3) . .
C39 N2 C40 118.2(4) . .
C39 N2 Dy1 119.9(3) . .
C40 N2 Dy1 121.0(3) . .
O6 C2 C3 129.5(4) . .
O6 C2 C1 112.9(4) . .
C3 C2 C1 117.5(4) . .
O3 C27 C26 121.3(4) . .
O3 C27 C29 117.3(4) . .
C26 C27 C29 121.3(4) . .
C24 O4 Dy1 127.9(3) . .
O1 C15 C14 122.6(4) . .
O1 C15 C16 116.0(4) . .
C14 C15 C16 121.3(4) . .
N2 C40 C36 121.7(5) . .
N2 C40 C41 116.2(4) . .
C36 C40 C41 122.0(5) . .
C19 C21 C22 122.7(5) . .
C19 C21 H21 118.6 . .
C22 C21 H21 118.6 . .
C31 C32 C34 117.5(5) . .
C31 C32 C33 120.6(5) . .
C34 C32 C33 121.8(6) . .
C27 O3 Dy1 133.9(3) . .
O2 C13 C14 128.6(4) . .
O2 C13 C12 114.4(4) . .
C14 C13 C12 116.9(4) . .
C11 C5 C6 119.7(4) . .
C11 C5 C4 118.0(4) . .
C6 C5 C4 122.2(4) . .
C21 C22 C16 120.1(5) . .
C21 C22 H22 119.9 . .
C16 C22 H22 119.9 . .
C37 C38 C39 117.9(6) . .
C37 C38 H38 121.0 . .
C39 C38 H38 121.0 . .
O4 C24 C26 127.3(5) . .
O4 C24 C23 113.4(4) . .
C26 C24 C23 119.2(5) . .
O5 C4 C3 123.0(4) . .
O5 C4 C5 117.5(4) . .
C3 C4 C5 119.5(4) . .
C22 C16 C17 118.5(4) . .
C22 C16 C15 119.1(4) . .
C17 C16 C15 122.4(4) . .
C24 C26 C27 124.5(5) . .
C24 C26 H26 117.8 . .
C27 C26 H26 117.8 . .
C35 C29 C30 116.9(5) . .
C35 C29 C27 119.2(4) . .
C30 C29 C27 123.9(4) . .
C29 C30 C31 120.5(5) . .
C29 C30 H30 119.7 . .
C31 C30 H30 119.7 . .
N1 C41 C42 121.8(5) . .
N1 C41 C40 116.0(4) . .
C42 C41 C40 122.2(5) . .
C43 C42 C41 118.4(6) . .
C43 C42 H42 120.8 . .
C41 C42 H42 120.8 . .
C34 C35 C29 123.0(5) . .
C34 C35 H35 118.5 . .
C29 C35 H35 118.5 . .
C8 C7 C6 122.2(5) . .
C8 C7 H7 118.9 . .
C6 C7 H7 118.9 . .
C5 C11 C10 120.2(5) . .
C5 C11 H11 119.9 . .
C10 C11 H11 119.9 . .
C32 C33 H33A 109.5 . .
C32 C33 H33B 109.5 . .
H33A C33 H33B 109.5 . .
C32 C33 H33C 109.5 . .
H33A C33 H33C 109.5 . .
H33B C33 H33C 109.5 . .
C8 C9 H9A 109.5 . .
C8 C9 H9B 109.5 . .
H9A C9 H9B 109.5 . .
C8 C9 H9C 109.5 . .
H9A C9 H9C 109.5 . .
H9B C9 H9C 109.5 . .
C2 C3 C4 121.5(4) . .
C2 C3 H3 119.3 . .
C4 C3 H3 119.3 . .
F7 C23 F8 107.8(6) . .
F7 C23 F9 104.7(6) . .
F8 C23 F9 103.6(6) . .
F7 C23 C24 113.2(5) . .
F8 C23 C24 112.9(5) . .
F9 C23 C24 113.9(5) . .
C13 C14 C15 122.0(4) . .
C13 C14 H14 119.0 . .
C15 C14 H14 119.0 . .
F3 C12 F1 106.8(5) . .
F3 C12 F2 104.9(5) . .
F1 C12 F2 105.0(5) . .
F3 C12 C13 114.6(5) . .
F1 C12 C13 113.4(4) . .
F2 C12 C13 111.3(4) . .
C43 C44 C45 117.0(6) . .
C43 C44 H44 121.5 . .
C45 C44 H44 121.5 . .
C44 C43 C42 121.4(6) . .
C44 C43 H43 119.3 . .
C42 C43 H43 119.3 . .
N2 C39 C38 124.1(5) . .
N2 C39 H39 118.0 . .
C38 C39 H39 118.0 . .
C11 C10 C8 120.2(5) . .
C11 C10 H10 119.9 . .
C8 C10 H10 119.9 . .
C35 C34 C32 120.8(5) . .
C35 C34 H34 119.6 . .
C32 C34 H34 119.6 . .
C32 C31 C30 121.3(5) . .
C32 C31 H31 119.4 . .
C30 C31 H31 119.4 . .
C18 C17 C16 119.3(5) . .
C18 C17 H17 120.3 . .
C16 C17 H17 120.3 . .
C19 C18 C17 122.6(5) . .
C19 C18 H18 118.7 . .
C17 C18 H18 118.7 . .
C7 C6 C5 119.3(5) . .
C7 C6 H6 120.4 . .
C5 C6 H6 120.4 . .
C40 C36 C37 118.1(5) . .
C40 C36 H36 120.9 . .
C37 C36 H36 120.9 . .
F5 C1 F4 105.4(5) . .
F5 C1 F6 108.2(5) . .
F4 C1 F6 102.6(5) . .
F5 C1 C2 114.9(5) . .
F4 C1 C2 111.4(4) . .
F6 C1 C2 113.3(4) . .
C7 C8 C10 118.3(4) . .
C7 C8 C9 123.4(5) . .
C10 C8 C9 118.3(5) . .
C21 C19 C18 116.7(5) . .
C21 C19 C20 121.7(5) . .
C18 C19 C20 121.6(5) . .
C19 C20 H20A 109.5 . .
C19 C20 H20B 109.5 . .
H20A C20 H20B 109.5 . .
C19 C20 H20C 109.5 . .
H20A C20 H20C 109.5 . .
H20B C20 H20C 109.5 . .
C38 C37 C36 119.8(5) . .
C38 C37 H37 120.1 . .
C36 C37 H37 120.1 . .
N1 C45 C44 123.5(5) . .
N1 C45 H45 118.3 . .
C44 C45 H45 118.3 . .
C47 O7 C46 107.2(9) . .
C46 C47 O7 112.3(9) 2_755 .
C46 C47 H47A 109.1 2_755 .
O7 C47 H47A 109.1 . .
C46 C47 H47B 109.1 2_755 .
O7 C47 H47B 109.1 . .
H47A C47 H47B 107.9 . .
C47 C46 O7 117.6(12) 2_755 .
C47 C46 H46A 107.9 2_755 .
O7 C46 H46A 107.9 . .
C47 C46 H46B 107.9 2_755 .
O7 C46 H46B 107.9 . .
H46A C46 H46B 107.2 . .

loop_
_geom_bond_atom_site_label_1
_geom_bond_atom_site_label_2
_geom_bond_distance
_geom_bond_site_symmetry_2
Dy1 O5 2.307(3) .
Dy1 O6 2.315(3) .
Dy1 O1 2.319(3) .
Dy1 O3 2.333(3) .
Dy1 O2 2.336(3) .
Dy1 O4 2.359(3) .
Dy1 N1 2.544(4) .
Dy1 N2 2.554(4) .
F2 C12 1.337(7) .
F1 C12 1.335(7) .
F3 C12 1.292(7) .
F7 C23 1.283(7) .
F8 C23 1.285(7) .
F9 C23 1.316(7) .
F4 C1 1.307(6) .
F5 C1 1.279(7) .
F6 C1 1.335(7) .
O2 C13 1.270(6) .
O1 C15 1.239(5) .
O6 C2 1.262(5) .
O5 C4 1.242(5) .
N1 C41 1.341(6) .
N1 C45 1.353(6) .
N2 C39 1.328(7) .
N2 C40 1.340(6) .
C2 C3 1.367(7) .
C2 C1 1.526(6) .
C27 O3 1.259(6) .
C27 C26 1.414(7) .
C27 C29 1.493(7) .
O4 C24 1.257(6) .
C15 C14 1.417(6) .
C15 C16 1.502(6) .
C40 C36 1.392(7) .
C40 C41 1.498(7) .
C21 C19 1.366(8) .
C21 C22 1.372(7) .
C21 H21 0.9300 .
C32 C31 1.379(8) .
C32 C34 1.395(8) .
C32 C33 1.526(7) .
C13 C14 1.374(7) .
C13 C12 1.513(7) .
C5 C11 1.380(7) .
C5 C6 1.395(6) .
C5 C4 1.500(6) .
C22 C16 1.375(7) .
C22 H22 0.9300 .
C38 C37 1.363(9) .
C38 C39 1.373(8) .
C38 H38 0.9300 .
C24 C26 1.365(7) .
C24 C23 1.512(7) .
C4 C3 1.420(6) .
C16 C17 1.393(7) .
C26 H26 0.9300 .
C29 C35 1.385(7) .
C29 C30 1.387(7) .
C30 C31 1.395(7) .
C30 H30 0.9300 .
C41 C42 1.390(7) .
C42 C43 1.373(10) .
C42 H42 0.9300 .
C35 C34 1.346(8) .
C35 H35 0.9300 .
C7 C8 1.362(8) .
C7 C6 1.385(7) .
C7 H7 0.9300 .
C11 C10 1.391(7) .
C11 H11 0.9300 .
C33 H33A 0.9600 .
C33 H33B 0.9600 .
C33 H33C 0.9600 .
C9 C8 1.504(7) .
C9 H9A 0.9600 .
C9 H9B 0.9600 .
C9 H9C 0.9600 .
C3 H3 0.9300 .
C14 H14 0.9300 .
C44 C43 1.366(10) .
C44 C45 1.383(7) .
C44 H44 0.9300 .
C43 H43 0.9300 .
C39 H39 0.9300 .
C10 C8 1.408(7) .
C10 H10 0.9300 .
C34 H34 0.9300 .
C31 H31 0.9300 .
C17 C18 1.382(7) .
C17 H17 0.9300 .
C18 C19 1.370(8) .
C18 H18 0.9300 .
C6 H6 0.9300 .
C36 C37 1.396(9) .
C36 H36 0.9300 .
C19 C20 1.518(7) .
C20 H20A 0.9600 .
C20 H20B 0.9600 .
C20 H20C 0.9600 .
C37 H37 0.9300 .
C45 H45 0.9300 .
O7 C47 1.405(11) .
O7 C46 1.551(17) .
C47 C46 1.21(2) 2_755
C47 H47A 0.9700 .
C47 H47B 0.9700 .
C46 C47 1.21(2) 2_755
C46 H46A 0.9700 .
C46 H46B 0.9700 .

loop_
_geom_torsion_atom_site_label_1
_geom_torsion_atom_site_label_2
_geom_torsion_atom_site_label_3
_geom_torsion_atom_site_label_4
_geom_torsion
_geom_torsion_site_symmetry_1
_geom_torsion_site_symmetry_2
_geom_torsion_site_symmetry_3
_geom_torsion_site_symmetry_4
O5 Dy1 O2 C13 -76.6(4) . . . .
O6 Dy1 O2 C13 -141.2(4) . . . .
O1 Dy1 O2 C13 -17.7(4) . . . .
O3 Dy1 O2 C13 69.8(4) . . . .
O4 Dy1 O2 C13 28.0(5) . . . .
N1 Dy1 O2 C13 145.9(4) . . . .
N2 Dy1 O2 C13 167.6(4) . . . .
O5 Dy1 O1 C15 133.3(5) . . . .
O6 Dy1 O1 C15 72.8(5) . . . .
O3 Dy1 O1 C15 -72.9(5) . . . .
O2 Dy1 O1 C15 3.5(5) . . . .
O4 Dy1 O1 C15 -145.7(5) . . . .
N1 Dy1 O1 C15 -31.2(6) . . . .
N2 Dy1 O1 C15 178.2(4) . . . .
O5 Dy1 O6 C2 13.8(4) . . . .
O1 Dy1 O6 C2 74.7(4) . . . .
O3 Dy1 O6 C2 -168.3(3) . . . .
O2 Dy1 O6 C2 139.3(4) . . . .
O4 Dy1 O6 C2 -28.6(5) . . . .
N1 Dy1 O6 C2 -135.5(4) . . . .
N2 Dy1 O6 C2 -69.3(4) . . . .
O6 Dy1 O5 C4 0.0(4) . . . .
O1 Dy1 O5 C4 -126.9(5) . . . .
O3 Dy1 O5 C4 -177.7(4) . . . .
O2 Dy1 O5 C4 -68.8(5) . . . .
O4 Dy1 O5 C4 154.6(5) . . . .
N1 Dy1 O5 C4 42.6(5) . . . .
N2 Dy1 O5 C4 78.3(4) . . . .
O5 Dy1 N1 C41 28.2(4) . . . .
O6 Dy1 N1 C41 71.1(3) . . . .
O1 Dy1 N1 C41 -172.7(3) . . . .
O3 Dy1 N1 C41 -129.5(4) . . . .
O2 Dy1 N1 C41 154.1(4) . . . .
O4 Dy1 N1 C41 -68.2(4) . . . .
N2 Dy1 N1 C41 -11.7(3) . . . .
O5 Dy1 N1 C45 -140.6(3) . . . .
O6 Dy1 N1 C45 -97.7(4) . . . .
O1 Dy1 N1 C45 18.4(5) . . . .
O3 Dy1 N1 C45 61.6(4) . . . .
O2 Dy1 N1 C45 -14.8(4) . . . .
O4 Dy1 N1 C45 123.0(4) . . . .
N2 Dy1 N1 C45 179.4(4) . . . .
O5 Dy1 N2 C39 29.3(4) . . . .
O6 Dy1 N2 C39 104.5(4) . . . .
O1 Dy1 N2 C39 -14.4(5) . . . .
O3 Dy1 N2 C39 -115.8(4) . . . .
O2 Dy1 N2 C39 157.1(4) . . . .
O4 Dy1 N2 C39 -50.7(4) . . . .
N1 Dy1 N2 C39 -178.7(4) . . . .
O5 Dy1 N2 C40 -140.2(4) . . . .
O6 Dy1 N2 C40 -65.0(3) . . . .
O1 Dy1 N2 C40 176.1(3) . . . .
O3 Dy1 N2 C40 74.7(3) . . . .
O2 Dy1 N2 C40 -12.4(4) . . . .
O4 Dy1 N2 C40 139.8(4) . . . .
N1 Dy1 N2 C40 11.8(3) . . . .
Dy1 O6 C2 C3 -21.1(7) . . . .
Dy1 O6 C2 C1 158.1(3) . . . .
O5 Dy1 O4 C24 128.2(4) . . . .
O6 Dy1 O4 C24 169.6(3) . . . .
O1 Dy1 O4 C24 51.8(4) . . . .
O3 Dy1 O4 C24 -35.7(4) . . . .
O2 Dy1 O4 C24 7.0(5) . . . .
N1 Dy1 O4 C24 -98.8(4) . . . .
N2 Dy1 O4 C24 -149.4(4) . . . .
Dy1 O1 C15 C14 8.2(8) . . . .
Dy1 O1 C15 C16 -174.3(3) . . . .
C39 N2 C40 C36 3.0(7) . . . .
Dy1 N2 C40 C36 172.7(4) . . . .
C39 N2 C40 C41 179.1(5) . . . .
Dy1 N2 C40 C41 -11.3(5) . . . .
C26 C27 O3 Dy1 -24.1(7) . . . .
C29 C27 O3 Dy1 153.7(3) . . . .
O5 Dy1 O3 C27 6.5(5) . . . .
O6 Dy1 O3 C27 -169.9(4) . . . .
O1 Dy1 O3 C27 -42.1(4) . . . .
O2 Dy1 O3 C27 -115.7(4) . . . .
O4 Dy1 O3 C27 35.1(4) . . . .
N1 Dy1 O3 C27 157.8(5) . . . .
N2 Dy1 O3 C27 102.2(4) . . . .
Dy1 O2 C13 C14 21.8(8) . . . .
Dy1 O2 C13 C12 -162.3(3) . . . .
C19 C21 C22 C16 -2.5(10) . . . .
Dy1 O4 C24 C26 29.6(7) . . . .
Dy1 O4 C24 C23 -151.9(3) . . . .
Dy1 O5 C4 C3 -8.1(7) . . . .
Dy1 O5 C4 C5 174.0(3) . . . .
C11 C5 C4 O5 19.5(6) . . . .
C6 C5 C4 O5 -156.2(4) . . . .
C11 C5 C4 C3 -158.5(5) . . . .
C6 C5 C4 C3 25.9(6) . . . .
C21 C22 C16 C17 0.9(8) . . . .
C21 C22 C16 C15 177.8(5) . . . .
O1 C15 C16 C22 -18.4(7) . . . .
C14 C15 C16 C22 159.2(5) . . . .
O1 C15 C16 C17 158.4(5) . . . .
C14 C15 C16 C17 -24.0(7) . . . .
O4 C24 C26 C27 0.9(9) . . . .
C23 C24 C26 C27 -177.5(5) . . . .
O3 C27 C26 C24 -5.0(8) . . . .
C29 C27 C26 C24 177.3(5) . . . .
O3 C27 C29 C35 -10.6(7) . . . .
C26 C27 C29 C35 167.2(5) . . . .
O3 C27 C29 C30 170.1(5) . . . .
C26 C27 C29 C30 -12.1(7) . . . .
C35 C29 C30 C31 -0.1(8) . . . .
C27 C29 C30 C31 179.2(5) . . . .
C45 N1 C41 C42 0.4(8) . . . .
Dy1 N1 C41 C42 -168.6(4) . . . .
C45 N1 C41 C40 -180.0(4) . . . .
Dy1 N1 C41 C40 11.0(5) . . . .
N2 C40 C41 N1 0.3(6) . . . .
C36 C40 C41 N1 176.3(5) . . . .
N2 C40 C41 C42 179.8(5) . . . .
C36 C40 C41 C42 -4.1(8) . . . .
N1 C41 C42 C43 -0.1(10) . . . .
C40 C41 C42 C43 -179.6(6) . . . .
C30 C29 C35 C34 0.8(8) . . . .
C27 C29 C35 C34 -178.5(5) . . . .
C6 C5 C11 C10 -1.7(7) . . . .
C4 C5 C11 C10 -177.4(4) . . . .
O6 C2 C3 C4 8.9(8) . . . .
C1 C2 C3 C4 -170.3(4) . . . .
O5 C4 C3 C2 5.8(7) . . . .
C5 C4 C3 C2 -176.4(4) . . . .
O4 C24 C23 F7 -75.0(7) . . . .
C26 C24 C23 F7 103.6(7) . . . .
O4 C24 C23 F8 47.8(7) . . . .
C26 C24 C23 F8 -133.6(6) . . . .
O4 C24 C23 F9 165.6(5) . . . .
C26 C24 C23 F9 -15.8(8) . . . .
O2 C13 C14 C15 -3.6(9) . . . .
C12 C13 C14 C15 -179.5(5) . . . .
O1 C15 C14 C13 -11.3(8) . . . .
C16 C15 C14 C13 171.3(5) . . . .
O2 C13 C12 F3 -78.5(6) . . . .
C14 C13 C12 F3 98.0(6) . . . .
O2 C13 C12 F1 158.5(5) . . . .
C14 C13 C12 F1 -25.1(8) . . . .
O2 C13 C12 F2 40.3(7) . . . .
C14 C13 C12 F2 -143.2(5) . . . .
C45 C44 C43 C42 -0.5(11) . . . .
C41 C42 C43 C44 0.1(11) . . . .
C40 N2 C39 C38 0.1(9) . . . .
Dy1 N2 C39 C38 -169.7(5) . . . .
C37 C38 C39 N2 -1.6(10) . . . .
C5 C11 C10 C8 3.4(8) . . . .
C29 C35 C34 C32 -1.3(9) . . . .
C31 C32 C34 C35 1.0(9) . . . .
C33 C32 C34 C35 -179.3(6) . . . .
C34 C32 C31 C30 -0.3(9) . . . .
C33 C32 C31 C30 180.0(6) . . . .
C29 C30 C31 C32 -0.1(9) . . . .
C22 C16 C17 C18 0.1(8) . . . .
C15 C16 C17 C18 -176.7(5) . . . .
C16 C17 C18 C19 0.4(10) . . . .
C8 C7 C6 C5 2.6(8) . . . .
C11 C5 C6 C7 -1.3(7) . . . .
C4 C5 C6 C7 174.3(4) . . . .
N2 C40 C36 C37 -4.5(8) . . . .
C41 C40 C36 C37 179.7(5) . . . .
O6 C2 C1 F5 50.9(7) . . . .
C3 C2 C1 F5 -129.8(6) . . . .
O6 C2 C1 F4 -68.9(6) . . . .
C3 C2 C1 F4 110.5(6) . . . .
O6 C2 C1 F6 176.1(5) . . . .
C3 C2 C1 F6 -4.6(7) . . . .
C6 C7 C8 C10 -0.8(8) . . . .
C6 C7 C8 C9 -177.7(5) . . . .
C11 C10 C8 C7 -2.2(8) . . . .
C11 C10 C8 C9 174.9(5) . . . .
C22 C21 C19 C18 3.0(10) . . . .
C22 C21 C19 C20 -177.5(7) . . . .
C17 C18 C19 C21 -1.9(10) . . . .
C17 C18 C19 C20 178.6(6) . . . .
C39 C38 C37 C36 -0.1(9) . . . .
C40 C36 C37 C38 2.9(9) . . . .
C41 N1 C45 C44 -0.9(8) . . . .
Dy1 N1 C45 C44 168.4(4) . . . .
C43 C44 C45 N1 0.9(9) . . . .
C46 O7 C47 C46 49.4(18) . . . 2_755
C47 O7 C46 C47 -52.5(18) . . . 2_755
